data_4024153
loop_
_publ_author_name
'Xiaomei Wei'
'Ileana I. Rodr\'iguez'
'Abimael D. Rodr\'iguez'
'Charles L. Barnes'

_publ_section_title
;
 Caribenols A and B, Sea Whip Derived Norditerpenes with Novel
 Tricarbocyclic Skeletons
;
_journal_name_full 'Journal of Organic Chemistry'
_journal_page_first 7386
_journal_page_last 7389
_journal_paper_doi 10.1021/jo070649n
_journal_volume 72
_journal_year 2007
_chemical_formula_sum 'C19 H26 O3'
_chemical_formula_weight 302.40
_chemical_name_systematic
; 
 ? 
;
_space_group_IT_number 19
_symmetry_cell_setting orthorhombic
_symmetry_space_group_name_Hall 'P 2ac 2ab'
_symmetry_space_group_name_H-M 'P 21 21 21'
_atom_sites_solution_hydrogens geom
_atom_sites_solution_primary direct
_atom_sites_solution_secondary difmap
_audit_creation_method SHELXL-97
_cell_angle_alpha 90.00
_cell_angle_beta 90.00
_cell_angle_gamma 90.00
_cell_formula_units_Z 4
_cell_length_a 8.5337(8)
_cell_length_b 12.4631(11)
_cell_length_c 15.9278(14)
_cell_measurement_reflns_used 4781
_cell_measurement_temperature 173(2)
_cell_measurement_theta_max 25.0
_cell_measurement_theta_min 2.6
_cell_volume 1694.0(3)
_computing_cell_refinement 'SAINT (Bruker, 1998)'
_computing_data_collection 'SMART (Bruker, 1998)'
_computing_data_reduction 'SAINT (Bruker, 1998)'
_computing_molecular_graphics 'ORTEP-III (Burnett & Johnson, 1996)'
_computing_publication_material 'CIFTAB (Sheldrick, 1997)'
_computing_structure_refinement 'SHELXL-97 (Sheldrick, 1997)'
_computing_structure_solution 'SHELXS-97 (Sheldrick, 1997)'
_diffrn_ambient_temperature 173(2)
_diffrn_measured_fraction_theta_full 0.970
_diffrn_measured_fraction_theta_max 0.970
_diffrn_measurement_device_type 'Bruker SMART CCD area detector'
_diffrn_measurement_method 'omega scans'
_diffrn_radiation_monochromator graphite
_diffrn_radiation_source 'fine-focus sealed tube'
_diffrn_radiation_type MoK\a
_diffrn_radiation_wavelength 0.71073
_diffrn_reflns_av_R_equivalents 0.0292
_diffrn_reflns_av_sigmaI/netI 0.0280
_diffrn_reflns_limit_h_max 8
_diffrn_reflns_limit_h_min -10
_diffrn_reflns_limit_k_max 11
_diffrn_reflns_limit_k_min -14
_diffrn_reflns_limit_l_max 15
_diffrn_reflns_limit_l_min -18
_diffrn_reflns_number 6047
_diffrn_reflns_theta_full 24.72
_diffrn_reflns_theta_max 24.72
_diffrn_reflns_theta_min 2.07
_diffrn_standards_decay_% 0.0
_exptl_absorpt_coefficient_mu 0.078
_exptl_absorpt_correction_T_max 0.99
_exptl_absorpt_correction_T_min 0.96
_exptl_absorpt_correction_type multi-scan
_exptl_absorpt_process_details
;
 Data were corrected for decay and absorption using the program SADABS 
 based on the method of R.H. Blessing (Acta Cryst. A51, 33-38, 1995).
;
_exptl_crystal_colour colorless
_exptl_crystal_density_diffrn 1.186
_exptl_crystal_density_method 'not measured'
_exptl_crystal_description needle
_exptl_crystal_F_000 656
_exptl_crystal_size_max 0.50
_exptl_crystal_size_mid 0.10
_exptl_crystal_size_min 0.10
_refine_diff_density_max 0.133
_refine_diff_density_min -0.110
_refine_diff_density_rms 0.027
_refine_ls_extinction_method none
_refine_ls_goodness_of_fit_ref 1.059
_refine_ls_hydrogen_treatment mixed
_refine_ls_matrix_type full
_refine_ls_number_parameters 207
_refine_ls_number_reflns 1622
_refine_ls_number_restraints 0
_refine_ls_restrained_S_all 1.059
_refine_ls_R_factor_all 0.0416
_refine_ls_R_factor_gt 0.0337
_refine_ls_shift/su_max 0.000
_refine_ls_shift/su_mean 0.000
_refine_ls_structure_factor_coef Fsqd
_refine_ls_weighting_details 'calc w=1/[\s^2^(Fo^2^)+(0.0354P)^2^+0.2912P] where P=(Fo^2^+2Fc^2^)/3'
_refine_ls_weighting_scheme calc
_refine_ls_wR_factor_gt 0.0747
_refine_ls_wR_factor_ref 0.0779
_reflns_number_gt 1432
_reflns_number_total 1622
_reflns_threshold_expression >2sigma(I)
_cod_data_source_file jo070649n-File001.cif
_cod_data_source_block opeh19b43
_cod_database_code 4024153

loop_
_symmetry_equiv_pos_as_xyz
'x, y, z'
'-x+1/2, -y, z+1/2'
'x+1/2, -y+1/2, -z'
'-x, y+1/2, -z+1/2'

loop_
_atom_site_label
_atom_site_type_symbol
_atom_site_fract_x
_atom_site_fract_y
_atom_site_fract_z
_atom_site_U_iso_or_equiv
_atom_site_adp_type
_atom_site_occupancy
_atom_site_symmetry_multiplicity
_atom_site_calc_flag
_atom_site_refinement_flags
_atom_site_disorder_assembly
_atom_site_disorder_group
O1 O 0.1967(3) 0.90126(13) 0.09865(12) 0.0463(5) Uani 1 1 d . . .
C1 C 0.4034(3) 0.7173(2) 0.24841(15) 0.0395(6) Uani 1 1 d . . .
H1 H 0.3221 0.6839 0.2853 0.047 Uiso 1 1 calc R . .
O2 O -0.0324(2) 0.79926(13) 0.10383(10) 0.0396(4) Uani 1 1 d . . .
C2 C 0.3945(3) 0.8394(2) 0.25943(17) 0.0460(7) Uani 1 1 d . . .
H2A H 0.4268 0.8732 0.2059 0.055 Uiso 1 1 calc R . .
H2B H 0.4721 0.8605 0.3026 0.055 Uiso 1 1 calc R . .
O3 O -0.1626(2) 0.66310(18) 0.04634(11) 0.0561(6) Uani 1 1 d . . .
C3 C 0.2347(3) 0.88616(19) 0.28470(15) 0.0391(6) Uani 1 1 d . . .
H3 H 0.2452 0.9661 0.2860 0.047 Uiso 1 1 calc R . .
C4 C 0.0880(3) 0.85849(18) 0.23084(14) 0.0301(6) Uani 1 1 d . . .
C5 C 0.1227(3) 0.81882(18) 0.14172(13) 0.0319(6) Uani 1 1 d . . .
C6 C 0.2049(3) 0.71163(17) 0.12894(13) 0.0265(5) Uani 1 1 d . . .
C7 C 0.1133(3) 0.64625(17) 0.08410(12) 0.0287(5) Uani 1 1 d . . .
C8 C 0.1577(3) 0.53844(18) 0.04839(14) 0.0346(6) Uani 1 1 d . . .
H8 H 0.1045 0.4813 0.0820 0.042 Uiso 1 1 calc R . .
C9 C 0.3344(3) 0.52509(19) 0.05786(15) 0.0400(7) Uani 1 1 d . . .
H9A H 0.3613 0.4483 0.0511 0.048 Uiso 1 1 calc R . .
H9B H 0.3873 0.5654 0.0124 0.048 Uiso 1 1 calc R . .
C10 C 0.3963(3) 0.56391(18) 0.14187(15) 0.0381(6) Uani 1 1 d . . .
H10A H 0.5101 0.5492 0.1449 0.046 Uiso 1 1 calc R . .
H10B H 0.3447 0.5228 0.1873 0.046 Uiso 1 1 calc R . .
C11 C 0.3685(3) 0.68399(18) 0.15660(14) 0.0325(6) Uani 1 1 d . . .
H11 H 0.4428 0.7242 0.1196 0.039 Uiso 1 1 calc R . .
C12 C 0.1856(3) 0.8500(2) 0.37063(15) 0.0421(6) Uani 1 1 d . . .
H12 H 0.2402 0.8693 0.4204 0.051 Uiso 1 1 calc R . .
C13 C 0.0598(3) 0.78907(18) 0.37045(14) 0.0362(6) Uani 1 1 d . . .
C14 C -0.0018(3) 0.77397(18) 0.28299(13) 0.0333(6) Uani 1 1 d . . .
H14A H -0.1162 0.7870 0.2807 0.040 Uiso 1 1 calc R . .
H14B H 0.0200 0.7006 0.2623 0.040 Uiso 1 1 calc R . .
C15 C -0.0211(4) 0.7381(2) 0.44412(16) 0.0566(9) Uani 1 1 d . . .
H15A H 0.0385 0.7529 0.4954 0.085 Uiso 1 1 calc R . .
H15B H -0.0276 0.6604 0.4354 0.085 Uiso 1 1 calc R . .
H15C H -0.1269 0.7678 0.4496 0.085 Uiso 1 1 calc R . .
C16 C 0.5642(4) 0.6749(3) 0.2757(2) 0.0605(9) Uani 1 1 d . . .
H16A H 0.6444 0.7004 0.2365 0.091 Uiso 1 1 calc R . .
H16B H 0.5628 0.5963 0.2758 0.091 Uiso 1 1 calc R . .
H16C H 0.5881 0.7010 0.3323 0.091 Uiso 1 1 calc R . .
C17 C 0.1090(4) 0.5263(2) -0.04383(15) 0.0544(8) Uani 1 1 d . . .
H17A H -0.0056 0.5253 -0.0478 0.082 Uiso 1 1 calc R . .
H17B H 0.1513 0.4591 -0.0663 0.082 Uiso 1 1 calc R . .
H17C H 0.1501 0.5868 -0.0764 0.082 Uiso 1 1 calc R . .
C18 C -0.0403(3) 0.6988(2) 0.07384(14) 0.0381(6) Uani 1 1 d . . .
C19 C -0.0117(4) 0.9608(2) 0.22402(16) 0.0496(8) Uani 1 1 d . . .
H19A H 0.0456 1.0150 0.1917 0.074 Uiso 1 1 calc R . .
H19B H -0.0335 0.9885 0.2804 0.074 Uiso 1 1 calc R . .
H19C H -0.1106 0.9441 0.1956 0.074 Uiso 1 1 calc R . .
H1O1 H 0.230(4) 0.877(2) 0.0547(18) 0.063(10) Uiso 1 1 d . . .

loop_
_atom_site_aniso_label
_atom_site_aniso_U_11
_atom_site_aniso_U_22
_atom_site_aniso_U_33
_atom_site_aniso_U_23
_atom_site_aniso_U_13
_atom_site_aniso_U_12
O1 0.0745(15) 0.0271(9) 0.0374(10) 0.0061(7) 0.0262(10) 0.0044(9)
C1 0.0282(15) 0.0442(15) 0.0462(14) -0.0078(12) -0.0033(12) -0.0013(12)
O2 0.0444(11) 0.0434(10) 0.0309(8) -0.0009(7) -0.0061(8) 0.0174(9)
C2 0.0337(17) 0.0491(16) 0.0551(16) -0.0179(13) 0.0046(13) -0.0117(13)
O3 0.0434(13) 0.0835(15) 0.0416(10) -0.0162(10) -0.0175(10) 0.0054(11)
C3 0.0408(17) 0.0317(12) 0.0450(14) -0.0115(11) 0.0056(12) -0.0073(12)
C4 0.0344(15) 0.0265(12) 0.0293(11) 0.0003(9) 0.0053(10) 0.0034(11)
C5 0.0360(15) 0.0300(12) 0.0297(11) 0.0027(9) 0.0047(11) 0.0031(11)
C6 0.0304(14) 0.0259(11) 0.0232(10) 0.0023(9) 0.0067(10) -0.0006(10)
C7 0.0348(15) 0.0309(12) 0.0204(10) 0.0022(9) 0.0018(10) 0.0005(11)
C8 0.0466(18) 0.0282(12) 0.0290(11) -0.0039(9) 0.0036(12) -0.0039(11)
C9 0.0498(18) 0.0258(12) 0.0443(14) -0.0029(10) 0.0105(13) 0.0058(12)
C10 0.0357(16) 0.0328(13) 0.0459(14) -0.0008(11) 0.0019(13) 0.0075(11)
C11 0.0285(14) 0.0301(12) 0.0389(13) -0.0021(10) 0.0054(11) 0.0002(10)
C12 0.0407(17) 0.0520(15) 0.0337(12) -0.0116(12) -0.0040(12) 0.0095(14)
C13 0.0427(17) 0.0358(13) 0.0300(12) 0.0020(11) 0.0042(12) 0.0121(13)
C14 0.0332(16) 0.0330(12) 0.0338(12) -0.0010(10) 0.0045(11) -0.0048(11)
C15 0.082(2) 0.0521(16) 0.0360(14) 0.0123(12) 0.0116(15) 0.0136(17)
C16 0.0366(19) 0.079(2) 0.0659(18) -0.0221(16) -0.0142(15) 0.0121(16)
C17 0.069(2) 0.0576(17) 0.0364(14) -0.0162(12) -0.0019(15) 0.0043(17)
C18 0.0446(17) 0.0476(15) 0.0220(11) -0.0015(11) -0.0033(12) 0.0062(14)
C19 0.074(2) 0.0411(15) 0.0340(13) -0.0006(12) 0.0090(15) 0.0251(15)

loop_
_atom_type_symbol
_atom_type_description
_atom_type_scat_dispersion_real
_atom_type_scat_dispersion_imag
_atom_type_scat_source
C C 0.0033 0.0000 'International Tables Vol C Tables 4.2.6.8 and 6.1.1.4'
H H 0.0000 0.0000 'International Tables Vol C Tables 4.2.6.8 and 6.1.1.4'
O O 0.0106 0.0000 'International Tables Vol C Tables 4.2.6.8 and 6.1.1.4'

loop_
_geom_angle_atom_site_label_1
_geom_angle_atom_site_label_2
_geom_angle_atom_site_label_3
_geom_angle
_geom_angle_site_symmetry_1
_geom_angle_site_symmetry_3
_geom_angle_publ_flag
C5 O1 H1O1 108(2) . . ?
C16 C1 C2 110.7(2) . . ?
C16 C1 C11 110.3(2) . . ?
C2 C1 C11 111.4(2) . . ?
C16 C1 H1 108.1 . . ?
C2 C1 H1 108.1 . . ?
C11 C1 H1 108.1 . . ?
C18 O2 C5 110.16(19) . . ?
C1 C2 C3 116.8(2) . . ?
C1 C2 H2A 108.1 . . ?
C3 C2 H2A 108.1 . . ?
C1 C2 H2B 108.1 . . ?
C3 C2 H2B 108.1 . . ?
H2A C2 H2B 107.3 . . ?
C12 C3 C2 111.9(2) . . ?
C12 C3 C4 102.2(2) . . ?
C2 C3 C4 119.03(18) . . ?
C12 C3 H3 107.7 . . ?
C2 C3 H3 107.7 . . ?
C4 C3 H3 107.7 . . ?
C5 C4 C19 108.01(18) . . ?
C5 C4 C14 111.95(18) . . ?
C19 C4 C14 109.2(2) . . ?
C5 C4 C3 115.3(2) . . ?
C19 C4 C3 107.5(2) . . ?
C14 C4 C3 104.71(19) . . ?
O1 C5 O2 109.17(19) . . ?
O1 C5 C6 111.97(19) . . ?
O2 C5 C6 102.33(17) . . ?
O1 C5 C4 107.88(19) . . ?
O2 C5 C4 105.02(18) . . ?
C6 C5 C4 119.74(18) . . ?
C7 C6 C11 124.0(2) . . ?
C7 C6 C5 109.7(2) . . ?
C11 C6 C5 126.1(2) . . ?
C6 C7 C18 108.0(2) . . ?
C6 C7 C8 126.8(2) . . ?
C18 C7 C8 125.3(2) . . ?
C7 C8 C9 108.0(2) . . ?
C7 C8 C17 112.4(2) . . ?
C9 C8 C17 110.6(2) . . ?
C7 C8 H8 108.6 . . ?
C9 C8 H8 108.6 . . ?
C17 C8 H8 108.6 . . ?
C10 C9 C8 113.4(2) . . ?
C10 C9 H9A 108.9 . . ?
C8 C9 H9A 108.9 . . ?
C10 C9 H9B 108.9 . . ?
C8 C9 H9B 108.9 . . ?
H9A C9 H9B 107.7 . . ?
C9 C10 C11 113.1(2) . . ?
C9 C10 H10A 109.0 . . ?
C11 C10 H10A 109.0 . . ?
C9 C10 H10B 109.0 . . ?
C11 C10 H10B 109.0 . . ?
H10A C10 H10B 107.8 . . ?
C6 C11 C10 108.8(2) . . ?
C6 C11 C1 113.16(19) . . ?
C10 C11 C1 112.10(19) . . ?
C6 C11 H11 107.5 . . ?
C10 C11 H11 107.5 . . ?
C1 C11 H11 107.5 . . ?
C13 C12 C3 113.5(2) . . ?
C13 C12 H12 123.2 . . ?
C3 C12 H12 123.2 . . ?
C12 C13 C14 111.1(2) . . ?
C12 C13 C15 128.1(2) . . ?
C15 C13 C15 120.7(2) . . ?
C13 C15 H15A 109.5 . . ?
C13 C15 H15B 109.5 . . ?
H15A C15 H15B 109.5 . . ?
C13 C15 H15C 109.5 . . ?
H15A C15 H15C 109.5 . . ?
H15B C15 H15C 109.5 . . ?
C13 C14 C4 103.9(2) . . ?
C13 C14 H14A 111.0 . . ?
C4 C14 H14A 111.0 . . ?
C13 C14 H14B 111.0 . . ?
C4 C14 H14B 111.0 . . ?
H14A C14 H14B 109.0 . . ?
C1 C16 H16A 109.5 . . ?
C1 C16 H16B 109.5 . . ?
H16A C16 H16B 109.5 . . ?
C1 C16 H16C 109.5 . . ?
H16A C16 H16C 109.5 . . ?
H16B C16 H16C 109.5 . . ?
C8 C17 H17A 109.5 . . ?
C8 C17 H17B 109.5 . . ?
H17A C17 H17B 109.5 . . ?
C8 C17 H17C 109.5 . . ?
H17A C17 H17C 109.5 . . ?
H17B C17 H17C 109.5 . . ?
O3 C18 O2 120.8(2) . . ?
O3 C18 C7 129.9(2) . . ?
O2 C18 C7 109.3(2) . . ?
C4 C19 H19A 109.5 . . ?
C4 C19 H19B 109.5 . . ?
H19A C19 H19B 109.5 . . ?
C4 C19 H19C 109.5 . . ?
H19A C19 H19C 109.5 . . ?
H19B C19 H19C 109.5 . . ?

loop_
_geom_bond_atom_site_label_1
_geom_bond_atom_site_label_2
_geom_bond_distance
_geom_bond_site_symmetry_2
_geom_bond_publ_flag
O1 C5 1.387(3) . ?
O1 H1O1 0.81(3) . ?
C1 C16 1.533(4) . ?
C1 C2 1.534(4) . ?
C1 C11 1.549(3) . ?
C1 H1 1.0000 . ?
O2 C18 1.342(3) . ?
O2 C5 1.475(3) . ?
C2 C3 1.537(4) . ?
C2 H2A 0.9900 . ?
C2 H2B 0.9900 . ?
O3 C18 1.216(3) . ?
C3 C12 1.500(4) . ?
C3 C4 1.556(4) . ?
C3 H3 1.0000 . ?
C4 C5 1.532(3) . ?
C4 C19 1.537(3) . ?
C4 C14 1.545(3) . ?
C5 C6 1.522(3) . ?
C6 C7 1.336(3) . ?
C6 C11 1.504(3) . ?
C7 C18 1.474(4) . ?
C7 C8 1.507(3) . ?
C8 C9 1.524(4) . ?
C8 C17 1.534(3) . ?
C8 H8 1.0000 . ?
C9 C10 1.518(3) . ?
C9 H9A 0.9900 . ?
C9 H9B 0.9900 . ?
C10 C11 1.533(3) . ?
C10 H10A 0.9900 . ?
C10 H10B 0.9900 . ?
C11 H11 1.0000 . ?
C12 C13 1.315(4) . ?
C12 H12 0.9500 . ?
C13 C14 1.501(3) . ?
C13 C15 1.502(4) . ?
C14 H14A 0.9900 . ?
C14 H14B 0.9900 . ?
C15 H15A 0.9800 . ?
C15 H15B 0.9800 . ?
C15 H15C 0.9800 . ?
C16 H16A 0.9800 . ?
C16 H16B 0.9800 . ?
C16 H16C 0.9800 . ?
C17 H17A 0.9800 . ?
C17 H17B 0.9800 . ?
C17 H17C 0.9800 . ?
C19 H19A 0.9800 . ?
C19 H19B 0.9800 . ?
C19 H19C 0.9800 . ?

loop_
_geom_torsion_atom_site_label_1
_geom_torsion_atom_site_label_2
_geom_torsion_atom_site_label_3
_geom_torsion_atom_site_label_4
_geom_torsion
_geom_torsion_site_symmetry_1
_geom_torsion_site_symmetry_2
_geom_torsion_site_symmetry_3
_geom_torsion_site_symmetry_4
_geom_torsion_publ_flag
C16 C1 C2 C3 -145.9(2) . . . . ?
C11 C1 C2 C3 91.0(3) . . . . ?
C1 C2 C3 C12 65.2(3) . . . . ?
C1 C2 C3 C4 -53.7(3) . . . . ?
C12 C3 C4 C5 -143.66(19) . . . . ?
C2 C3 C4 C5 -19.8(3) . . . . ?
C12 C3 C4 C19 95.9(2) . . . . ?
C2 C3 C4 C19 -140.3(2) . . . . ?
C12 C3 C4 C14 -20.2(2) . . . . ?
C2 C3 C4 C14 103.6(3) . . . . ?
C18 O2 C5 O1 118.6(2) . . . . ?
C18 O2 C5 C6 -0.2(2) . . . . ?
C18 O2 C5 C4 -125.93(19) . . . . ?
C19 C4 C5 O1 57.0(3) . . . . ?
C14 C4 C5 O1 177.3(2) . . . . ?
C3 C4 C5 O1 -63.2(3) . . . . ?
C19 C4 C5 O2 -59.3(2) . . . . ?
C14 C4 C5 O2 61.0(2) . . . . ?
C3 C4 C5 O2 -179.51(18) . . . . ?
C19 C4 C5 C6 -173.4(2) . . . . ?
C14 C4 C5 C6 -53.1(3) . . . . ?
C3 C4 C5 C6 66.4(3) . . . . ?
O1 C5 C6 C7 -112.0(2) . . . . ?
O2 C5 C6 C7 4.8(2) . . . . ?
C4 C5 C6 C7 120.3(2) . . . . ?
O1 C5 C6 C11 64.0(3) . . . . ?
O2 C5 C6 C11 -179.22(18) . . . . ?
C4 C5 C6 C11 -63.7(3) . . . . ?
C11 C6 C7 C18 176.68(19) . . . . ?
C5 C6 C7 C18 -7.2(2) . . . . ?
C11 C6 C7 C8 -4.3(3) . . . . ?
C5 C6 C7 C8 171.78(19) . . . . ?
C6 C7 C8 C9 -10.5(3) . . . . ?
C18 C7 C8 C9 168.4(2) . . . . ?
C6 C7 C8 C17 -132.7(3) . . . . ?
C18 C7 C8 C17 46.1(3) . . . . ?
C7 C8 C9 C10 41.7(3) . . . . ?
C17 C8 C9 C10 165.1(2) . . . . ?
C8 C9 C10 C11 -61.7(3) . . . . ?
C7 C6 C11 C10 -12.0(3) . . . . ?
C5 C6 C11 C10 172.49(19) . . . . ?
C7 C6 C11 C1 -137.3(2) . . . . ?
C5 C6 C11 C1 47.2(3) . . . . ?
C9 C10 C11 C6 43.2(3) . . . . ?
C9 C10 C11 C1 169.1(2) . . . . ?
C16 C1 C11 C6 173.2(2) . . . . ?
C2 C1 C11 C6 -63.4(3) . . . . ?
C16 C1 C11 C10 49.7(3) . . . . ?
C2 C1 C11 C10 173.1(2) . . . . ?
C2 C3 C12 C13 -114.7(2) . . . . ?
C4 C3 C12 C13 13.8(3) . . . . ?
C3 C12 C13 C14 -0.9(3) . . . . ?
C3 C12 C13 C15 179.4(2) . . . . ?
C12 C13 C14 C4 -12.5(3) . . . . ?
C15 C13 C14 C4 167.2(2) . . . . ?
C5 C4 C14 C13 145.6(2) . . . . ?
C19 C4 C14 C13 -94.8(2) . . . . ?
C3 C4 C14 C13 20.1(2) . . . . ?
C5 O2 C18 O3 173.7(2) . . . . ?
C5 O2 C18 C7 -4.0(2) . . . . ?
C6 C7 C18 O3 -170.3(2) . . . . ?
C8 C7 C18 O3 10.7(4) . . . . ?
C6 C7 C18 O2 7.2(2) . . . . ?
C8 C7 C18 O2 -171.8(2) . . . . ?

loop_
_cod_related_entry_id
_cod_related_entry_database
_cod_related_entry_code
1 ChemSpider 21194015
